data_4133261
loop_
_publ_author_name
'Yao, Huan'
'Ke, Hua'
'Zhang, Xiaobin'
'Pan, San-Jiang'
'Li, Ming-Shuang'
'Yang, Liu-Pan'
'Schreckenbach, Georg'
'Jiang, Wei'

_publ_section_title
;
 Molecular Recognition of Hydrophilic Molecules in Water by Combining the
 Hydrophobic Effect with Hydrogen Bonding.
;
_journal_issue 41
_journal_name_full 'Journal of the American Chemical Society'
_journal_page_first 13466
_journal_page_last 13477
_journal_paper_doi 10.1021/jacs.8b09157
_journal_volume 140
_journal_year 2018
_chemical_formula_moiety 'C66 H66 N2 O10, C3 H8 O2'
_chemical_formula_sum 'C69 H74 N2 O12'
_chemical_formula_weight 1123.30
_space_group_crystal_system triclinic
_space_group_IT_number 2
_space_group_name_Hall '-P 1'
_space_group_name_H-M_alt 'P -1'
_atom_sites_solution_hydrogens geom
_atom_sites_solution_primary dual
_audit_creation_date 2017-03-09
_audit_creation_method
;
Olex2 1.2
(compiled 2017.01.04 svn.r3372 for OlexSys, GUI svn.r5292)
;
_cell_angle_alpha 91.122(4)
_cell_angle_beta 92.400(3)
_cell_angle_gamma 103.052(4)
_cell_formula_units_Z 1
_cell_length_a 11.9576(10)
_cell_length_b 12.1300(10)
_cell_length_c 12.1777(10)
_cell_measurement_reflns_used 9845
_cell_measurement_temperature 160.0
_cell_measurement_theta_max 58.98
_cell_measurement_theta_min 3.63
_cell_volume 1718.4(2)
_computing_cell_refinement 'SAINT v8.37A (Bruker, 2015)'
_computing_data_reduction 'SAINT v8.37A (Bruker, 2015)'
_computing_molecular_graphics 'Olex2 (Dolomanov et al., 2009)'
_computing_publication_material 'Olex2 (Dolomanov et al., 2009)'
_computing_structure_refinement 'XL (Sheldrick, 2008)'
_computing_structure_solution 'XT (Sheldrick, 2015)'
_diffrn_ambient_temperature 160.0
_diffrn_detector 'Bruker APEX2 area detector'
_diffrn_detector_area_resol_mean 7.9
_diffrn_detector_type 'CCD area detector'
_diffrn_measured_fraction_theta_full 0.985
_diffrn_measured_fraction_theta_max 0.985
_diffrn_measurement_device 'three-circle diffractometer'
_diffrn_measurement_device_type 'Bruker SMART APEX2 area detector'
_diffrn_measurement_method '\w and \f scans'
_diffrn_radiation_monochromator 'mirror optics'
_diffrn_radiation_probe x-ray
_diffrn_radiation_type CuK\a
_diffrn_radiation_wavelength 1.54178
_diffrn_reflns_av_R_equivalents 0.0282
_diffrn_reflns_av_unetI/netI 0.0304
_diffrn_reflns_Laue_measured_fraction_full 0.985
_diffrn_reflns_Laue_measured_fraction_max 0.985
_diffrn_reflns_limit_h_max 13
_diffrn_reflns_limit_h_min -13
_diffrn_reflns_limit_k_max 13
_diffrn_reflns_limit_k_min -13
_diffrn_reflns_limit_l_max 13
_diffrn_reflns_limit_l_min -13
_diffrn_reflns_number 14518
_diffrn_reflns_point_group_measured_fraction_full 0.985
_diffrn_reflns_point_group_measured_fraction_max 0.985
_diffrn_reflns_theta_full 58.975
_diffrn_reflns_theta_max 58.975
_diffrn_reflns_theta_min 3.634
_diffrn_source 'microfocus sealed X-ray tube'
_diffrn_source_type 'Incoatec I\ms'
_diffrn_standards_number 0
_exptl_absorpt_coefficient_mu 0.596
_exptl_absorpt_correction_T_max 0.7516
_exptl_absorpt_correction_T_min 0.5980
_exptl_absorpt_correction_type multi-scan
_exptl_absorpt_process_details
'SADABS-2016/2 (Bruker,2016/2) was used for absorption correction. wR2(int) was 0.0840 before and 0.0498 after correction. The Ratio of minimum to maximum transmission is 0.7956. The \l/2 correction factor is Not present.'
_exptl_crystal_colour colourless
_exptl_crystal_colour_primary colourless
_exptl_crystal_density_diffrn 1.085
_exptl_crystal_description block
_exptl_crystal_F_000 598
_exptl_crystal_size_max 0.3
_exptl_crystal_size_mid 0.2
_exptl_crystal_size_min 0.1
_refine_diff_density_max 0.871
_refine_diff_density_min -0.452
_refine_diff_density_rms 0.046
_refine_ls_extinction_coef 0.0030(4)
_refine_ls_extinction_expression Fc^*^=kFc[1+0.001xFc^2^\l^3^/sin(2\q)]^-1/4^
_refine_ls_extinction_method 'SHELXL-2014/7 (Sheldrick 2014'
_refine_ls_goodness_of_fit_ref 1.042
_refine_ls_hydrogen_treatment constr
_refine_ls_matrix_type full
_refine_ls_number_parameters 393
_refine_ls_number_reflns 4882
_refine_ls_number_restraints 4
_refine_ls_restrained_S_all 1.042
_refine_ls_R_factor_all 0.0618
_refine_ls_R_factor_gt 0.0577
_refine_ls_shift/su_max 0.000
_refine_ls_shift/su_mean 0.000
_refine_ls_structure_factor_coef Fsqd
_refine_ls_weighting_details 'w=1/[\s^2^(Fo^2^)+(0.0680P)^2^+1.6590P] where P=(Fo^2^+2Fc^2^)/3'
_refine_ls_weighting_scheme calc
_refine_ls_wR_factor_gt 0.1515
_refine_ls_wR_factor_ref 0.1548
_reflns_Friedel_coverage 0.000
_reflns_number_gt 4382
_reflns_number_total 4882
_reflns_threshold_expression 'I > 2\s(I)'
_cod_data_source_file ja8b09157_si_005.cif
_cod_data_source_block p-1
_cod_database_code 4133261
_shelx_shelxl_version_number 2014/7
_shelx_space_group_comment
;
The symmetry employed for this shelxl refinement is uniquely defined
by the following loop, which should always be used as a source of
symmetry information in preference to the above space-group names.
They are only intended as comments.
;
_olex2_refinement_description
;
1. Fixed Uiso
 At 1.2 times of:
  All C(H) groups, All C(H,H) groups, All N(H) groups
 At 1.5 times of:
  All C(H,H,H) groups
2. Restrained distances
 C33-O7
 1.42 with sigma of 0.02
 O8-C34
 1.42 with sigma of 0.02
 C34-O8
 1.42 with sigma of 0.02
 C35-O8
 1.42 with sigma of 0.02
3. Uiso/Uaniso restraints and constraints
Uanis(O8) = Uanis(O7)
Uanis(C34) = Uanis(C33)
Uanis(O6) = Uanis(O5)
Uanis(C35) = Uanis(C34)
4. Others
 Fixed Sof: O5(0.5) O6(0.5) H5A(0.5) H5B(0.5) H6A(0.5) H6B(0.5) C35(0.5)
 H35A(0.5) H35B(0.5) H35C(0.5) O7(0.5) O8(0.5) C33(0.5) H33A(0.5) H33B(0.5)
 H33C(0.5) C34(0.5) H34A(0.5) H34B(0.5)
5.a Ternary CH refined with riding coordinates:
 C1(H1A), C3(H3)
5.b Secondary CH2 refined with riding coordinates:
 C1AA(H1AA,H1AB), C2(H2A,H2B), C14(H14A,H14B), C15(H15A,H15B), C27(H5A,H5B),
 C28(H6A,H6B), C29(H29A,H29B), C30(H30A,H30B), C31(H31A,H31B), C34(H34A,H34B)
5.c Aromatic/amide H refined with riding coordinates:
 N1(H1), C6(H6), C7(H7), C10(H10), C11(H11), C19(H19), C20(H20), C25(H25),
 C26(H26)
5.d Idealised Me refined as rotating group:
 C16(H16A,H16B,H16C), C32(H32A,H32B,H32C), C35(H35A,H35B,H35C), C33(H33A,H33B,
 H33C)
;
_olex2_submission_special_instructions 'No special instructions were received'

loop_
_space_group_symop_operation_xyz
'x, y, z'
'-x, -y, -z'

loop_
_atom_site_label
_atom_site_type_symbol
_atom_site_fract_x
_atom_site_fract_y
_atom_site_fract_z
_atom_site_U_iso_or_equiv
_atom_site_adp_type
_atom_site_occupancy
_atom_site_site_symmetry_order
_atom_site_calc_flag
_atom_site_refinement_flags_posn
_atom_site_refinement_flags_occupancy
_atom_site_disorder_assembly
_atom_site_disorder_group
O1 O 0.06560(16) 0.12523(13) 0.53787(14) 0.0411(4) Uani 1 1 d . . . .
O2 O 0.15880(15) 0.06963(14) 0.68939(15) 0.0437(5) Uani 1 1 d . . . .
O3 O 0.20458(16) 0.77086(13) 0.44289(14) 0.0427(4) Uani 1 1 d . . . .
O4 O 0.60690(15) 0.60948(14) 0.89436(15) 0.0433(5) Uani 1 1 d . . . .
O5 O 0.8715(3) 0.3925(4) 0.7827(3) 0.0532(7) Uani 0.5 1 d . P . .
O6 O 0.6962(3) 0.3716(4) 0.9073(3) 0.0532(7) Uani 0.5 1 d . P . .
N1 N 0.69092(16) 0.41048(17) 0.73160(15) 0.0348(5) Uani 1 1 d . . . .
H1 H 0.6458 0.4223 0.6762 0.042 Uiso 1 1 calc R . . .
C1 C 0.0539(2) 0.0929(2) 0.6485(2) 0.0369(6) Uani 1 1 d . . . .
H1A H -0.0068 0.0211 0.6495 0.044 Uiso 1 1 calc R . . .
C1AA C 0.2840(2) 0.9673(2) 0.4515(2) 0.0454(7) Uani 1 1 d . . . .
H1AA H 0.2206 0.9816 0.4029 0.054 Uiso 1 1 calc R . . .
H1AB H 0.3101 1.0342 0.5018 0.054 Uiso 1 1 calc R . . .
C2 C 0.0174(2) 0.1798(2) 0.7203(2) 0.0364(6) Uani 1 1 d . . . .
H2A H 0.0130 0.1553 0.7974 0.044 Uiso 1 1 calc R . . .
H2B H -0.0591 0.1902 0.6946 0.044 Uiso 1 1 calc R . . .
C3 C 0.10775(19) 0.2904(2) 0.71259(19) 0.0313(5) Uani 1 1 d . . . .
H3 H 0.0896 0.3507 0.7614 0.038 Uiso 1 1 calc R . . .
C4 C 0.10806(19) 0.32520(19) 0.59299(19) 0.0304(5) Uani 1 1 d . . . .
C5 C 0.0930(2) 0.2399(2) 0.5147(2) 0.0342(6) Uani 1 1 d . . . .
C6 C 0.1049(2) 0.2610(2) 0.4026(2) 0.0363(6) Uani 1 1 d . . . .
H6 H 0.0929 0.1996 0.3506 0.044 Uiso 1 1 calc R . . .
C7 C 0.1336(2) 0.3691(2) 0.36830(19) 0.0339(6) Uani 1 1 d . . . .
H7 H 0.1460 0.3827 0.2927 0.041 Uiso 1 1 calc R . . .
C8 C 0.14543(18) 0.46207(19) 0.44389(19) 0.0291(5) Uani 1 1 d . . . .
C9 C 0.12825(18) 0.43895(19) 0.55740(18) 0.0281(5) Uani 1 1 d . . . .
C10 C 0.13017(19) 0.53301(19) 0.62883(19) 0.0305(5) Uani 1 1 d . . . .
H10 H 0.1144 0.5200 0.7039 0.037 Uiso 1 1 calc R . . .
C11 C 0.1538(2) 0.6413(2) 0.5938(2) 0.0338(6) Uani 1 1 d . . . .
H11 H 0.1540 0.7022 0.6441 0.041 Uiso 1 1 calc R . . .
C12 C 0.17782(19) 0.66344(19) 0.48324(19) 0.0314(5) Uani 1 1 d . . . .
C13 C 0.17219(18) 0.57580(19) 0.40842(19) 0.0296(5) Uani 1 1 d . . . .
C14 C 0.2384(2) 0.8656(2) 0.5185(2) 0.0443(6) Uani 1 1 d . . . .
H14A H 0.2985 0.8530 0.5721 0.053 Uiso 1 1 calc R . . .
H14B H 0.1716 0.8766 0.5594 0.053 Uiso 1 1 calc R . . .
C15 C 0.3818(3) 0.9552(2) 0.3821(3) 0.0556(8) Uani 1 1 d . . . .
H15A H 0.3545 0.8913 0.3287 0.067 Uiso 1 1 calc R . . .
H15B H 0.4434 0.9365 0.4301 0.067 Uiso 1 1 calc R . . .
C16 C 0.4318(3) 1.0609(3) 0.3198(3) 0.0753(10) Uani 1 1 d . . . .
H16A H 0.4904 1.0455 0.2715 0.113 Uiso 1 1 calc GR . . .
H16B H 0.4669 1.1226 0.3722 0.113 Uiso 1 1 calc GR . . .
H16C H 0.3705 1.0828 0.2755 0.113 Uiso 1 1 calc GR . . .
C17 C 0.2248(2) 0.26869(19) 0.74574(18) 0.0312(5) Uani 1 1 d . . . .
C18 C 0.2438(2) 0.1624(2) 0.7274(2) 0.0360(6) Uani 1 1 d . . . .
C19 C 0.3523(2) 0.1381(2) 0.7454(2) 0.0398(6) Uani 1 1 d . . . .
H19 H 0.3612 0.0628 0.7346 0.048 Uiso 1 1 calc R . . .
C20 C 0.4449(2) 0.2215(2) 0.7783(2) 0.0381(6) Uani 1 1 d . . . .
H20 H 0.5187 0.2049 0.7861 0.046 Uiso 1 1 calc R . . .
C21 C 0.4320(2) 0.33341(19) 0.80115(18) 0.0316(5) Uani 1 1 d . . . .
C22 C 0.3203(2) 0.35542(19) 0.78889(18) 0.0293(5) Uani 1 1 d . . . .
C23 C 0.5278(2) 0.4219(2) 0.83593(18) 0.0320(5) Uani 1 1 d . . . .
C24 C 0.5109(2) 0.5277(2) 0.86262(18) 0.0329(5) Uani 1 1 d . . . .
C25 C 0.3996(2) 0.5471(2) 0.85895(19) 0.0360(6) Uani 1 1 d . . . .
H25 H 0.3879 0.6188 0.8821 0.043 Uiso 1 1 calc R . . .
C26 C 0.3084(2) 0.4641(2) 0.82240(18) 0.0330(5) Uani 1 1 d . . . .
H26 H 0.2340 0.4797 0.8193 0.040 Uiso 1 1 calc R . . .
C27 C 0.8017(2) 0.4010(2) 0.70981(19) 0.0329(5) Uani 1 1 d . . . .
H5A H 0.8102 0.3237 0.7267 0.039 Uiso 0.5 1 calc R P . .
H5B H 0.8578 0.4553 0.7581 0.039 Uiso 0.5 1 calc R P . .
C28 C 0.6472(2) 0.4022(2) 0.8368(2) 0.0369(6) Uani 1 1 d . . . .
H6A H 0.6982 0.4587 0.8872 0.044 Uiso 0.5 1 calc R P . .
H6B H 0.6465 0.3261 0.8649 0.044 Uiso 0.5 1 calc R P . .
C29 C 0.5933(2) 0.7219(2) 0.9146(2) 0.0411(6) Uani 1 1 d . . . .
H29A H 0.5378 0.7221 0.9726 0.049 Uiso 1 1 calc R . . .
H29B H 0.5636 0.7514 0.8469 0.049 Uiso 1 1 calc R . . .
C30 C 0.7081(3) 0.7951(2) 0.9507(2) 0.0506(7) Uani 1 1 d . . . .
H30A H 0.7354 0.7648 1.0191 0.061 Uiso 1 1 calc R . . .
H30B H 0.6980 0.8721 0.9684 0.061 Uiso 1 1 calc R . . .
C31 C 0.7996(3) 0.8040(3) 0.8680(2) 0.0555(8) Uani 1 1 d . . . .
H31A H 0.7706 0.8294 0.7978 0.067 Uiso 1 1 calc R . . .
H31B H 0.8142 0.7279 0.8543 0.067 Uiso 1 1 calc R . . .
C32 C 0.9120(3) 0.8849(3) 0.9039(3) 0.0741(10) Uani 1 1 d . . . .
H32A H 0.9663 0.8895 0.8451 0.111 Uiso 1 1 calc GR . . .
H32B H 0.9442 0.8575 0.9705 0.111 Uiso 1 1 calc GR . . .
H32C H 0.8981 0.9602 0.9191 0.111 Uiso 1 1 calc GR . . .
C35 C 0.4801(8) 0.6294(9) 0.5579(7) 0.0937(18) Uani 0.5 1 d D P . .
H35A H 0.4985 0.7107 0.5440 0.140 Uiso 0.5 1 calc GR P A .
H35B H 0.5411 0.6111 0.6055 0.140 Uiso 0.5 1 calc GR P . .
H35C H 0.4069 0.6094 0.5942 0.140 Uiso 0.5 1 calc GR P . .
O7 O 0.5316(17) 0.416(2) 0.532(3) 0.0869(18) Uani 0.5 1 d D P A -1
O8 O 0.4710(17) 0.568(2) 0.457(3) 0.0869(18) Uani 0.5 1 d D P A -1
C33 C 0.4239(8) 0.3397(7) 0.5001(7) 0.086(2) Uani 0.5 1 d D P A -1
H33A H 0.4200 0.3244 0.4206 0.129 Uiso 0.5 1 calc GR P A -1
H33B H 0.3605 0.3743 0.5195 0.129 Uiso 0.5 1 calc GR P A -1
H33C H 0.4178 0.2686 0.5387 0.129 Uiso 0.5 1 calc GR P A -1
C34 C 0.5577(8) 0.5037(9) 0.4528(7) 0.0937(18) Uani 0.5 1 d D P A -1
H34A H 0.6344 0.5532 0.4709 0.112 Uiso 0.5 1 calc R P A -1
H34B H 0.5580 0.4700 0.3782 0.112 Uiso 0.5 1 calc R P A -1

loop_
_atom_site_aniso_label
_atom_site_aniso_U_11
_atom_site_aniso_U_22
_atom_site_aniso_U_33
_atom_site_aniso_U_23
_atom_site_aniso_U_13
_atom_site_aniso_U_12
O1 0.0576(11) 0.0250(8) 0.0385(10) -0.0007(7) 0.0049(8) 0.0046(8)
O2 0.0449(10) 0.0288(9) 0.0555(11) -0.0050(8) -0.0066(9) 0.0066(8)
O3 0.0539(11) 0.0279(9) 0.0413(10) 0.0019(7) -0.0088(8) 0.0012(8)
O4 0.0397(10) 0.0340(9) 0.0526(11) 0.0023(8) -0.0070(8) 0.0022(8)
O5 0.0467(16) 0.091(2) 0.0298(14) 0.0087(14) -0.0024(12) 0.0329(15)
O6 0.0467(16) 0.091(2) 0.0298(14) 0.0087(14) -0.0024(12) 0.0329(15)
N1 0.0274(10) 0.0509(12) 0.0264(10) 0.0073(9) -0.0013(8) 0.0095(9)
C1 0.0377(14) 0.0329(13) 0.0365(14) 0.0030(11) -0.0007(11) 0.0011(11)
C1AA 0.0504(16) 0.0294(13) 0.0534(16) -0.0003(12) 0.0001(13) 0.0032(12)
C2 0.0355(13) 0.0339(13) 0.0376(14) 0.0034(10) 0.0050(11) 0.0024(11)
C3 0.0298(12) 0.0319(12) 0.0310(12) -0.0011(10) 0.0047(10) 0.0042(10)
C4 0.0256(12) 0.0328(13) 0.0327(13) 0.0005(10) 0.0044(10) 0.0059(10)
C5 0.0361(13) 0.0296(13) 0.0360(13) -0.0012(10) 0.0025(11) 0.0053(10)
C6 0.0405(14) 0.0338(13) 0.0348(13) -0.0047(10) 0.0027(11) 0.0089(11)
C7 0.0380(13) 0.0365(13) 0.0285(12) -0.0001(10) 0.0032(10) 0.0107(11)
C8 0.0216(11) 0.0337(13) 0.0320(12) -0.0014(10) 0.0012(9) 0.0062(10)
C9 0.0211(11) 0.0317(12) 0.0311(12) -0.0016(10) 0.0014(9) 0.0052(9)
C10 0.0272(12) 0.0330(13) 0.0305(12) -0.0012(10) 0.0025(10) 0.0051(10)
C11 0.0315(13) 0.0328(13) 0.0365(13) -0.0051(10) -0.0009(10) 0.0071(10)
C12 0.0253(12) 0.0294(12) 0.0378(13) 0.0018(10) -0.0040(10) 0.0035(10)
C13 0.0205(11) 0.0342(13) 0.0326(13) 0.0025(10) 0.0001(9) 0.0032(9)
C14 0.0527(16) 0.0296(13) 0.0474(16) -0.0060(11) 0.0035(13) 0.0034(12)
C15 0.0588(18) 0.0447(16) 0.0652(19) 0.0175(14) 0.0105(15) 0.0131(14)
C16 0.071(2) 0.060(2) 0.098(3) 0.0336(19) 0.022(2) 0.0175(18)
C17 0.0343(13) 0.0317(13) 0.0273(12) 0.0014(10) 0.0036(10) 0.0062(10)
C18 0.0408(14) 0.0305(13) 0.0351(13) -0.0026(10) -0.0014(11) 0.0059(11)
C19 0.0469(15) 0.0315(13) 0.0426(15) -0.0028(11) -0.0018(12) 0.0132(12)
C20 0.0394(14) 0.0395(14) 0.0388(14) 0.0009(11) 0.0010(11) 0.0161(12)
C21 0.0373(13) 0.0334(13) 0.0239(12) 0.0028(10) 0.0037(10) 0.0067(11)
C22 0.0340(13) 0.0312(12) 0.0232(11) 0.0030(9) 0.0044(9) 0.0081(10)
C23 0.0338(13) 0.0356(13) 0.0268(12) 0.0059(10) 0.0051(10) 0.0070(11)
C24 0.0339(13) 0.0349(13) 0.0271(12) 0.0051(10) -0.0007(10) 0.0018(11)
C25 0.0425(14) 0.0328(13) 0.0329(13) -0.0010(10) 0.0009(11) 0.0092(11)
C26 0.0332(13) 0.0362(13) 0.0298(12) -0.0003(10) 0.0037(10) 0.0083(11)
C27 0.0314(13) 0.0340(13) 0.0324(13) 0.0033(10) -0.0032(10) 0.0062(10)
C28 0.0363(14) 0.0358(13) 0.0392(14) 0.0070(11) 0.0009(11) 0.0088(11)
C29 0.0514(16) 0.0327(13) 0.0376(14) 0.0015(11) 0.0047(12) 0.0057(12)
C30 0.0602(18) 0.0406(15) 0.0448(16) -0.0036(12) 0.0051(14) -0.0016(13)
C31 0.0549(18) 0.0634(19) 0.0446(16) -0.0030(14) 0.0001(14) 0.0070(15)
C32 0.059(2) 0.070(2) 0.083(2) -0.0085(19) 0.0080(18) -0.0064(17)
C35 0.089(4) 0.134(5) 0.065(3) -0.001(4) -0.007(3) 0.041(4)
O7 0.0684(18) 0.133(6) 0.065(5) 0.027(3) -0.006(2) 0.036(2)
O8 0.0684(18) 0.133(6) 0.065(5) 0.027(3) -0.006(2) 0.036(2)
C33 0.090(6) 0.079(5) 0.081(5) -0.012(4) -0.014(5) 0.007(4)
C34 0.089(4) 0.134(5) 0.065(3) -0.001(4) -0.007(3) 0.041(4)

loop_
_atom_type_symbol
_atom_type_description
_atom_type_scat_dispersion_real
_atom_type_scat_dispersion_imag
_atom_type_scat_source
C C 0.0181 0.0091 'International Tables Vol C Tables 4.2.6.8 and 6.1.1.4'
H H 0.0000 0.0000 'International Tables Vol C Tables 4.2.6.8 and 6.1.1.4'
N N 0.0311 0.0180 'International Tables Vol C Tables 4.2.6.8 and 6.1.1.4'
O O 0.0492 0.0322 'International Tables Vol C Tables 4.2.6.8 and 6.1.1.4'

loop_
_geom_angle_atom_site_label_1
_geom_angle_atom_site_label_2
_geom_angle_atom_site_label_3
_geom_angle
_geom_angle_site_symmetry_1
_geom_angle_site_symmetry_3
C5 O1 C1 119.09(18) . .
C18 O2 C1 116.44(18) . .
C12 O3 C14 119.02(19) . .
C24 O4 C29 118.0(2) . .
C27 N1 H1 118.2 . .
C27 N1 C28 123.6(2) . .
C28 N1 H1 118.2 . .
O1 C1 O2 109.0(2) . .
O1 C1 H1A 107.8 . .
O1 C1 C2 112.9(2) . .
O2 C1 H1A 107.8 . .
O2 C1 C2 111.3(2) . .
C2 C1 H1A 107.8 . .
H1AA C1AA H1AB 107.7 . .
C14 C1AA H1AA 108.8 . .
C14 C1AA H1AB 108.8 . .
C15 C1AA H1AA 108.8 . .
C15 C1AA H1AB 108.8 . .
C15 C1AA C14 113.9(2) . .
C1 C2 H2A 110.3 . .
C1 C2 H2B 110.3 . .
C1 C2 C3 107.0(2) . .
H2A C2 H2B 108.6 . .
C3 C2 H2A 110.3 . .
C3 C2 H2B 110.3 . .
C2 C3 H3 110.5 . .
C4 C3 C2 107.71(19) . .
C4 C3 H3 110.5 . .
C17 C3 C2 108.48(19) . .
C17 C3 H3 110.5 . .
C17 C3 C4 108.95(18) . .
C5 C4 C3 116.7(2) . .
C5 C4 C9 118.2(2) . .
C9 C4 C3 125.1(2) . .
O1 C5 C6 113.7(2) . .
C4 C5 O1 124.0(2) . .
C4 C5 C6 122.4(2) . .
C5 C6 H6 120.0 . .
C7 C6 C5 120.1(2) . .
C7 C6 H6 120.0 . .
C6 C7 H7 119.6 . .
C6 C7 C8 120.9(2) . .
C8 C7 H7 119.6 . .
C7 C8 C9 118.3(2) . .
C7 C8 C13 121.4(2) . .
C13 C8 C9 120.3(2) . .
C4 C9 C8 119.8(2) . .
C10 C9 C4 123.4(2) . .
C10 C9 C8 116.8(2) . .
C9 C10 H10 118.8 . .
C11 C10 C9 122.4(2) . .
C11 C10 H10 118.8 . .
C10 C11 H11 119.9 . .
C10 C11 C12 120.2(2) . .
C12 C11 H11 119.9 . .
O3 C12 C11 123.2(2) . .
C13 C12 O3 116.3(2) . .
C13 C12 C11 120.4(2) . .
C8 C13 C27 119.6(2) . 2_666
C12 C13 C8 119.7(2) . .
C12 C13 C27 120.6(2) . 2_666
O3 C14 C1AA 106.8(2) . .
O3 C14 H14A 110.4 . .
O3 C14 H14B 110.4 . .
C1AA C14 H14A 110.4 . .
C1AA C14 H14B 110.4 . .
H14A C14 H14B 108.6 . .
C1AA C15 H15A 108.9 . .
C1AA C15 H15B 108.9 . .
C1AA C15 C16 113.5(3) . .
H15A C15 H15B 107.7 . .
C16 C15 H15A 108.9 . .
C16 C15 H15B 108.9 . .
C15 C16 H16A 109.5 . .
C15 C16 H16B 109.5 . .
C15 C16 H16C 109.5 . .
H16A C16 H16B 109.5 . .
H16A C16 H16C 109.5 . .
H16B C16 H16C 109.5 . .
C18 C17 C3 118.8(2) . .
C18 C17 C22 117.4(2) . .
C22 C17 C3 123.6(2) . .
O2 C18 C19 113.8(2) . .
C17 C18 O2 123.8(2) . .
C17 C18 C19 122.4(2) . .
C18 C19 H19 119.8 . .
C20 C19 C18 120.5(2) . .
C20 C19 H19 119.8 . .
C19 C20 H20 119.7 . .
C19 C20 C21 120.5(2) . .
C21 C20 H20 119.7 . .
C20 C21 C23 121.4(2) . .
C22 C21 C20 118.4(2) . .
C22 C21 C23 120.2(2) . .
C21 C22 C17 120.4(2) . .
C26 C22 C17 122.6(2) . .
C26 C22 C21 117.0(2) . .
C21 C23 C28 120.2(2) . .
C24 C23 C21 119.6(2) . .
C24 C23 C28 120.0(2) . .
O4 C24 C23 116.7(2) . .
O4 C24 C25 123.1(2) . .
C23 C24 C25 120.2(2) . .
C24 C25 H25 119.8 . .
C26 C25 C24 120.4(2) . .
C26 C25 H25 119.8 . .
C22 C26 H26 118.8 . .
C25 C26 C22 122.3(2) . .
C25 C26 H26 118.8 . .
N1 C27 C13 111.52(19) . 2_666
N1 C27 H5A 109.3 . .
N1 C27 H5B 109.3 . .
C13 C27 H5A 109.3 2_666 .
C13 C27 H5B 109.3 2_666 .
H5A C27 H5B 108.0 . .
N1 C28 C23 111.7(2) . .
N1 C28 H6A 109.3 . .
N1 C28 H6B 109.3 . .
C23 C28 H6A 109.3 . .
C23 C28 H6B 109.3 . .
H6A C28 H6B 107.9 . .
O4 C29 H29A 110.0 . .
O4 C29 H29B 110.0 . .
O4 C29 C30 108.5(2) . .
H29A C29 H29B 108.4 . .
C30 C29 H29A 110.0 . .
C30 C29 H29B 110.0 . .
C29 C30 H30A 108.5 . .
C29 C30 H30B 108.5 . .
C29 C30 C31 115.1(2) . .
H30A C30 H30B 107.5 . .
C31 C30 H30A 108.5 . .
C31 C30 H30B 108.5 . .
C30 C31 H31A 108.8 . .
C30 C31 H31B 108.8 . .
C30 C31 C32 113.7(3) . .
H31A C31 H31B 107.7 . .
C32 C31 H31A 108.8 . .
C32 C31 H31B 108.8 . .
C31 C32 H32A 109.5 . .
C31 C32 H32B 109.5 . .
C31 C32 H32C 109.5 . .
H32A C32 H32B 109.5 . .
H32A C32 H32C 109.5 . .
H32B C32 H32C 109.5 . .
H35A C35 H35B 109.5 . .
H35A C35 H35C 109.5 . .
H35B C35 H35C 109.5 . .
O8 C35 H35A 109.5 . .
O8 C35 H35B 109.5 . .
O8 C35 H35C 109.5 . .
C33 O7 C34 109.6(19) . .
C35 O8 C34 110.9(17) . .
O7 C33 H33A 109.5 . .
O7 C33 H33B 109.5 . .
O7 C33 H33C 109.5 . .
H33A C33 H33B 109.5 . .
H33A C33 H33C 109.5 . .
H33B C33 H33C 109.5 . .
O7 C34 H34A 110.2 . .
O7 C34 H34B 110.2 . .
O8 C34 O7 107(2) . .
O8 C34 H34A 110.2 . .
O8 C34 H34B 110.2 . .
H34A C34 H34B 108.5 . .

loop_
_geom_bond_atom_site_label_1
_geom_bond_atom_site_label_2
_geom_bond_distance
_geom_bond_site_symmetry_2
O1 C1 1.414(3) .
O1 C5 1.393(3) .
O2 C1 1.419(3) .
O2 C18 1.392(3) .
O3 C12 1.375(3) .
O3 C14 1.432(3) .
O4 C24 1.373(3) .
O4 C29 1.427(3) .
N1 H1 0.8800 .
N1 C27 1.392(3) .
N1 C28 1.401(3) .
C1 H1A 1.0000 .
C1 C2 1.508(4) .
C1AA H1AA 0.9900 .
C1AA H1AB 0.9900 .
C1AA C14 1.504(4) .
C1AA C15 1.504(4) .
C2 H2A 0.9900 .
C2 H2B 0.9900 .
C2 C3 1.527(3) .
C3 H3 1.0000 .
C3 C4 1.524(3) .
C3 C17 1.521(3) .
C4 C5 1.369(3) .
C4 C9 1.425(3) .
C5 C6 1.401(3) .
C6 H6 0.9500 .
C6 C7 1.356(3) .
C7 H7 0.9500 .
C7 C8 1.420(3) .
C8 C9 1.430(3) .
C8 C13 1.424(3) .
C9 C10 1.417(3) .
C10 H10 0.9500 .
C10 C11 1.361(3) .
C11 H11 0.9500 .
C11 C12 1.407(3) .
C12 C13 1.375(3) .
C13 C27 1.504(3) 2_666
C14 H14A 0.9900 .
C14 H14B 0.9900 .
C15 H15A 0.9900 .
C15 H15B 0.9900 .
C15 C16 1.519(4) .
C16 H16A 0.9800 .
C16 H16B 0.9800 .
C16 H16C 0.9800 .
C17 C18 1.374(3) .
C17 C22 1.440(3) .
C18 C19 1.404(4) .
C19 H19 0.9500 .
C19 C20 1.360(4) .
C20 H20 0.9500 .
C20 C21 1.424(3) .
C21 C22 1.423(3) .
C21 C23 1.425(3) .
C22 C26 1.412(3) .
C23 C24 1.379(3) .
C23 C28 1.499(3) .
C24 C25 1.402(4) .
C25 H25 0.9500 .
C25 C26 1.360(3) .
C26 H26 0.9500 .
C27 C13 1.504(3) 2_666
C27 H5A 0.9900 .
C27 H5B 0.9900 .
C28 H6A 0.9900 .
C28 H6B 0.9900 .
C29 H29A 0.9900 .
C29 H29B 0.9900 .
C29 C30 1.500(4) .
C30 H30A 0.9900 .
C30 H30B 0.9900 .
C30 C31 1.504(4) .
C31 H31A 0.9900 .
C31 H31B 0.9900 .
C31 C32 1.517(4) .
C32 H32A 0.9800 .
C32 H32B 0.9800 .
C32 H32C 0.9800 .
C35 H35A 0.9800 .
C35 H35B 0.9800 .
C35 H35C 0.9800 .
C35 O8 1.41(2) .
O7 C33 1.44(2) .
O7 C34 1.44(4) .
O8 C34 1.429(15) .
C33 H33A 0.9800 .
C33 H33B 0.9800 .
C33 H33C 0.9800 .
C34 H34A 0.9900 .
C34 H34B 0.9900 .

loop_
_smtbx_masks_void_nr
_smtbx_masks_void_average_x
_smtbx_masks_void_average_y
_smtbx_masks_void_average_z
_smtbx_masks_void_volume
_smtbx_masks_void_count_electrons
1 -0.451 0.049 0.000 387.6 127.6
